data_7249208
loop_
_publ_author_name
'Dong, Wen-Shuai'
'Zhang, Chao'
'Xu, Mei-Qi'
'Lu, Zu-Jia'
'Li, Zhi-Min'
'Yu, Qi-Yao'
'Zhang, Jian-Guo'

_publ_section_title
;
 Asymmetric functionalized modification of bi(1,2,4-triazole) towards
 high-energy insensitive materials
;
_journal_issue 37
_journal_name_full CrystEngComm
_journal_page_first 5202
_journal_page_last 5207
_journal_paper_doi 10.1039/D4CE00141A
_journal_volume 26
_journal_year 2024
_chemical_formula_moiety 'C5 H3 N9 O6'
_chemical_formula_sum 'C5 H3 N9 O6'
_chemical_formula_weight 285.16
_space_group_crystal_system triclinic
_space_group_IT_number 2
_space_group_name_Hall '-P 1'
_space_group_name_H-M_alt 'P -1'
_atom_sites_solution_hydrogens geom
_atom_sites_solution_primary direct
_atom_sites_solution_secondary difmap
_audit_creation_date 2023-05-31
_audit_creation_method
;
  Olex2 1.1
  (compiled 2011.02.15 svn.r1672, GUI svn.r3494)
;
_audit_update_record
;
2023-10-05 deposited with the CCDC.	2024-07-31 downloaded from the CCDC.
;
_cell_angle_alpha 75.498(6)
_cell_angle_beta 87.290(5)
_cell_angle_gamma 88.701(5)
_cell_formula_units_Z 4
_cell_length_a 9.4075(6)
_cell_length_b 10.5966(7)
_cell_length_c 10.7909(7)
_cell_measurement_reflns_used 2684
_cell_measurement_temperature 117.40(14)
_cell_measurement_theta_max 28.2540
_cell_measurement_theta_min 3.7460
_cell_volume 1040.21(12)
_computing_cell_refinement
;
CrysAlisPro, Agilent Technologies,
Version 1.171.37.35 (release 13-08-2014 CrysAlis171 .NET)
(compiled Aug 13 2014,18:06:01)
;
_computing_data_collection
;
CrysAlisPro, Agilent Technologies,
Version 1.171.37.35 (release 13-08-2014 CrysAlis171 .NET)
(compiled Aug 13 2014,18:06:01)
;
_computing_data_reduction
;
CrysAlisPro, Agilent Technologies,
Version 1.171.37.35 (release 13-08-2014 CrysAlis171 .NET)
(compiled Aug 13 2014,18:06:01)
;
_computing_molecular_graphics
;
O. V. Dolomanov, L. J. Bourhis, R. J. Gildea, J. A. K. Howard and H. Puschmann,
OLEX2: a complete structure solution, refinement and analysis program.
J. Appl. Cryst. (2009). 42, 339-341.
;
_computing_publication_material
;
O. V. Dolomanov, L. J. Bourhis, R. J. Gildea, J. A. K. Howard and H. Puschmann,
OLEX2: a complete structure solution, refinement and analysis program.
J. Appl. Cryst. (2009). 42, 339-341.
;
_computing_structure_refinement 'SHELXL-97 (Sheldrick, 1997)'
_computing_structure_solution 'A short history of SHELX (Sheldrick, 2007)/Bruker'
_diffrn_ambient_environment N~2~
_diffrn_ambient_temperature 117.40(14)
_diffrn_detector 'CCD plate'
_diffrn_detector_area_resol_mean 16.0971
_diffrn_detector_type Eos
_diffrn_measured_fraction_theta_full 0.9979
_diffrn_measured_fraction_theta_max 0.8044
_diffrn_measurement_details
;
#__ type_ start__ end____ width___ exp.time_
  1 omega    1.00   49.00   1.0000    4.0000
omega____ theta____ kappa____ phi______ frames
    -       16.0852   57.0000    0.0000 48

#__ type_ start__ end____ width___ exp.time_
  2 omega    4.00   77.00   1.0000    4.0000
omega____ theta____ kappa____ phi______ frames
    -       16.0852   57.0000   60.0000 73

#__ type_ start__ end____ width___ exp.time_
  3 omega   43.00   74.00   1.0000    4.0000
omega____ theta____ kappa____ phi______ frames
    -       16.0852   57.0000   90.0000 31

#__ type_ start__ end____ width___ exp.time_
  4 omega  -25.00   52.00   1.0000    4.0000
omega____ theta____ kappa____ phi______ frames
    -       16.0852  -99.0000  -90.0000 77

#__ type_ start__ end____ width___ exp.time_
  5 omega  -22.00   13.00   1.0000    4.0000
omega____ theta____ kappa____ phi______ frames
    -      -10.8508  -99.0000 -150.0000 35

#__ type_ start__ end____ width___ exp.time_
  6 omega  -11.00   80.00   1.0000    4.0000
omega____ theta____ kappa____ phi______ frames
    -       16.0852   19.0000 -150.0000 91
;
_diffrn_measurement_device 'four-circle diffractometer'
_diffrn_measurement_device_type 'Xcalibur, Eos, Gemini'
_diffrn_measurement_method '\w scans'
_diffrn_orient_matrix_UB_11 0.0138565000
_diffrn_orient_matrix_UB_12 -0.0656771000
_diffrn_orient_matrix_UB_13 -0.0015513000
_diffrn_orient_matrix_UB_21 -0.0402523000
_diffrn_orient_matrix_UB_22 0.0091740000
_diffrn_orient_matrix_UB_23 -0.0555809000
_diffrn_orient_matrix_UB_31 0.0623465000
_diffrn_orient_matrix_UB_32 0.0195772000
_diffrn_orient_matrix_UB_33 -0.0390756000
_diffrn_radiation_monochromator graphite
_diffrn_radiation_probe x-ray
_diffrn_radiation_type 'Mo K\a'
_diffrn_radiation_wavelength 0.71073
_diffrn_reflns_av_R_equivalents 0.0284
_diffrn_reflns_av_unetI/netI 0.0500
_diffrn_reflns_limit_h_max 11
_diffrn_reflns_limit_h_min -11
_diffrn_reflns_limit_k_max 12
_diffrn_reflns_limit_k_min -12
_diffrn_reflns_limit_l_max 13
_diffrn_reflns_limit_l_min -10
_diffrn_reflns_number 7528
_diffrn_reflns_theta_full 26.00
_diffrn_reflns_theta_max 26.00
_diffrn_reflns_theta_min 2.98
_diffrn_source 'Enhance (Mo) X-ray Source'
_exptl_absorpt_coefficient_mu 0.166
_exptl_absorpt_correction_T_max 1.00000
_exptl_absorpt_correction_T_min 0.98074
_exptl_absorpt_correction_type multi-scan
_exptl_absorpt_process_details
;
CrysAlisPro, Agilent Technologies,
Version 1.171.37.35 (release 13-08-2014 CrysAlis171 .NET)
(compiled Aug 13 2014,18:06:01)
Empirical absorption correction using spherical harmonics,
 implemented in SCALE3 ABSPACK scaling algorithm.
;
_exptl_crystal_colour colorless
_exptl_crystal_density_diffrn 1.821
_exptl_crystal_density_meas 1.821
_exptl_crystal_density_method 'not measured'
_exptl_crystal_description bar
_exptl_crystal_F_000 576
_exptl_crystal_size_max 0.21
_exptl_crystal_size_mid 0.18
_exptl_crystal_size_min 0.13
_refine_diff_density_max 0.236
_refine_diff_density_min -0.330
_refine_diff_density_rms 0.063
_refine_ls_extinction_method none
_refine_ls_goodness_of_fit_ref 1.070
_refine_ls_hydrogen_treatment mixed
_refine_ls_matrix_type full
_refine_ls_number_parameters 361
_refine_ls_number_reflns 3978
_refine_ls_number_restraints 0
_refine_ls_restrained_S_all 1.070
_refine_ls_R_factor_all 0.0539
_refine_ls_R_factor_gt 0.0427
_refine_ls_shift/su_max 0.002
_refine_ls_shift/su_mean 0.000
_refine_ls_structure_factor_coef Fsqd
_refine_ls_weighting_details 'calc w=1/[\s^2^(Fo^2^)+(0.0389P)^2^+0.3486P] where P=(Fo^2^+2Fc^2^)/3'
_refine_ls_weighting_scheme calc
_refine_ls_wR_factor_gt 0.0953
_refine_ls_wR_factor_ref 0.1039
_reflns_number_gt 3269
_reflns_number_total 3978
_reflns_threshold_expression >2sigma(I)
_cod_data_source_file d4ce00141a2.cif
_cod_data_source_block exp_8555
_cod_depositor_comments 'Adding full bibliography for 7249208.cif.'
_cod_database_code 7249208
_reflns_odcompleteness_completeness 99.79
_reflns_odcompleteness_iscentric 1
_reflns_odcompleteness_theta 25.07

loop_
_space_group_symop_id
_space_group_symop_operation_xyz
1 'x, y, z'
2 '-x, -y, -z'

loop_
_atom_site_label
_atom_site_type_symbol
_atom_site_fract_x
_atom_site_fract_y
_atom_site_fract_z
_atom_site_U_iso_or_equiv
_atom_site_adp_type
_atom_site_occupancy
_atom_site_symmetry_multiplicity
_atom_site_calc_flag
_atom_site_refinement_flags
_atom_site_disorder_assembly
_atom_site_disorder_group
O7 O 0.09504(17) 0.88439(15) 0.66231(16) 0.0287(4) Uani 1 1 d . . .
N13 N -0.19498(17) 1.19855(16) 0.59282(16) 0.0157(4) Uani 1 1 d . . .
O11 O 0.06836(17) 1.19274(16) 0.85637(15) 0.0300(4) Uani 1 1 d . . .
O10 O 0.11077(17) 1.24628(16) 0.56232(17) 0.0350(4) Uani 1 1 d . . .
N14 N -0.19511(18) 0.97715(16) 0.63616(17) 0.0184(4) Uani 1 1 d . . .
N15 N -0.31569(18) 1.02757(16) 0.58013(16) 0.0173(4) Uani 1 1 d . . .
H15 H -0.3837 0.9826 0.5630 0.021 Uiso 1 1 calc R . .
O12 O -0.13200(17) 1.08862(17) 0.89147(15) 0.0314(4) Uani 1 1 d . . .
O9 O 0.25154(15) 1.09821(15) 0.67122(15) 0.0271(4) Uani 1 1 d . . .
N17 N 0.13554(18) 1.14489(18) 0.64038(17) 0.0207(4) Uani 1 1 d . . .
N16 N 0.05122(19) 0.92820(17) 0.75117(18) 0.0215(4) Uani 1 1 d . . .
C9 C -0.1269(2) 1.08406(19) 0.64029(19) 0.0157(4) Uani 1 1 d . . .
N10 N -0.53252(18) 1.19154(16) 0.43213(17) 0.0183(4) Uani 1 1 d . . .
O8 O 0.03797(19) 0.87164(16) 0.86326(15) 0.0339(4) Uani 1 1 d . . .
N11 N -0.56676(18) 1.39666(16) 0.42576(17) 0.0196(4) Uani 1 1 d . . .
H11 H -0.6055 1.4730 0.4083 0.023 Uiso 1 1 calc R . .
N18 N -0.02057(19) 1.12227(17) 0.83286(17) 0.0201(4) Uani 1 1 d . . .
N12 N -0.44708(18) 1.36372(16) 0.49329(17) 0.0187(4) Uani 1 1 d . . .
C7 C -0.4315(2) 1.23888(19) 0.49425(19) 0.0147(4) Uani 1 1 d . . .
C8 C -0.3145(2) 1.15809(19) 0.55496(19) 0.0145(4) Uani 1 1 d . . .
C6 C -0.6155(2) 1.2952(2) 0.3905(2) 0.0188(5) Uani 1 1 d . . .
H6 H -0.6960 1.2964 0.3435 0.023 Uiso 1 1 calc R . .
C10 C 0.0060(2) 1.07130(19) 0.7113(2) 0.0170(5) Uani 1 1 d . . .
O6 O -0.54024(17) 1.17711(16) 1.14185(15) 0.0287(4) Uani 1 1 d . . .
O3 O -0.66888(17) 1.33999(15) 0.75308(16) 0.0304(4) Uani 1 1 d . . .
N5 N -0.30007(18) 1.32310(16) 1.02833(16) 0.0178(4) Uani 1 1 d . . .
O2 O -0.63147(16) 1.08181(14) 0.93811(15) 0.0251(4) Uani 1 1 d . . .
N9 N -0.5924(2) 1.26140(18) 1.05784(18) 0.0223(4) Uani 1 1 d . . .
O4 O -0.58863(16) 1.49158(14) 0.83464(16) 0.0264(4) Uani 1 1 d . . .
N2 N 0.06980(18) 1.56774(17) 0.60957(17) 0.0196(4) Uani 1 1 d . . .
H2 H 0.1063 1.5912 0.5328 0.024 Uiso 1 1 calc R . .
N4 N -0.30041(17) 1.38407(16) 0.81022(16) 0.0156(4) Uani 1 1 d . . .
N1 N 0.04377(17) 1.54510(16) 0.81585(16) 0.0173(4) Uani 1 1 d . . .
O1 O -0.44054(17) 1.12724(15) 0.81327(15) 0.0269(4) Uani 1 1 d . . .
N6 N -0.17776(17) 1.38356(16) 0.97793(16) 0.0165(4) Uani 1 1 d . . .
H6A H -0.1085 1.3973 1.0220 0.020 Uiso 1 1 calc R . .
N7 N -0.53038(18) 1.14885(16) 0.88951(16) 0.0179(4) Uani 1 1 d . . .
N3 N -0.05198(18) 1.49828(17) 0.64391(17) 0.0202(4) Uani 1 1 d . . .
O5 O -0.69529(18) 1.33007(17) 1.06681(17) 0.0365(4) Uani 1 1 d . . .
N8 N -0.60075(18) 1.37931(17) 0.82831(17) 0.0193(4) Uani 1 1 d . . .
C4 C -0.3682(2) 1.32606(19) 0.92298(19) 0.0155(4) Uani 1 1 d . . .
C3 C -0.1796(2) 1.41895(19) 0.85027(19) 0.0144(4) Uani 1 1 d . . .
C1 C 0.1240(2) 1.5941(2) 0.7109(2) 0.0177(5) Uani 1 1 d . . .
H1 H 0.2071 1.6405 0.7090 0.021 Uiso 1 1 calc R . .
C2 C -0.0622(2) 1.48770(19) 0.76855(19) 0.0150(4) Uani 1 1 d . . .
C5 C -0.5167(2) 1.2788(2) 0.92663(19) 0.0167(5) Uani 1 1 d . . .

loop_
_atom_site_aniso_label
_atom_site_aniso_U_11
_atom_site_aniso_U_22
_atom_site_aniso_U_33
_atom_site_aniso_U_23
_atom_site_aniso_U_13
_atom_site_aniso_U_12
O7 0.0339(9) 0.0250(9) 0.0307(10) -0.0140(8) -0.0017(7) 0.0082(7)
N13 0.0166(9) 0.0155(9) 0.0159(9) -0.0050(7) -0.0017(7) -0.0008(7)
O11 0.0263(9) 0.0373(10) 0.0339(10) -0.0221(8) -0.0014(7) -0.0085(7)
O10 0.0253(9) 0.0298(10) 0.0402(11) 0.0095(8) -0.0019(8) -0.0009(7)
N14 0.0178(9) 0.0162(9) 0.0216(10) -0.0046(8) -0.0060(7) 0.0015(7)
N15 0.0182(9) 0.0147(9) 0.0204(10) -0.0060(8) -0.0068(7) -0.0014(7)
O12 0.0224(9) 0.0495(11) 0.0249(9) -0.0148(8) 0.0041(7) -0.0052(8)
O9 0.0156(8) 0.0344(9) 0.0314(9) -0.0086(7) -0.0025(7) 0.0031(7)
N17 0.0178(10) 0.0251(10) 0.0204(10) -0.0081(9) -0.0004(7) -0.0003(8)
N16 0.0222(10) 0.0199(10) 0.0231(11) -0.0060(9) -0.0057(8) 0.0032(7)
C9 0.0169(11) 0.0170(11) 0.0134(10) -0.0042(9) -0.0008(8) -0.0008(8)
N10 0.0202(9) 0.0155(9) 0.0194(9) -0.0041(8) -0.0045(7) 0.0003(7)
O8 0.0495(11) 0.0271(9) 0.0201(9) 0.0036(7) -0.0069(7) 0.0070(8)
N11 0.0208(10) 0.0146(9) 0.0226(10) -0.0027(8) -0.0047(8) 0.0038(7)
N18 0.0199(10) 0.0226(10) 0.0193(10) -0.0076(8) -0.0040(8) 0.0030(8)
N12 0.0196(9) 0.0156(9) 0.0217(10) -0.0053(8) -0.0053(7) 0.0015(7)
C7 0.0167(10) 0.0140(10) 0.0137(10) -0.0040(8) -0.0009(8) -0.0018(8)
C8 0.0181(10) 0.0130(10) 0.0132(10) -0.0046(8) -0.0008(8) -0.0008(8)
C6 0.0189(11) 0.0196(11) 0.0184(11) -0.0051(9) -0.0038(9) -0.0015(9)
C10 0.0188(11) 0.0155(11) 0.0173(11) -0.0052(9) 0.0001(8) 0.0007(8)
O6 0.0329(9) 0.0330(10) 0.0174(8) -0.0010(7) 0.0009(7) -0.0054(7)
O3 0.0297(9) 0.0300(9) 0.0330(10) -0.0077(8) -0.0157(8) -0.0003(7)
N5 0.0169(9) 0.0188(9) 0.0181(9) -0.0050(8) -0.0019(7) -0.0016(7)
O2 0.0220(8) 0.0241(8) 0.0287(9) -0.0053(7) 0.0011(7) -0.0079(7)
N9 0.0236(10) 0.0231(10) 0.0213(10) -0.0076(9) 0.0020(8) -0.0047(8)
O4 0.0262(9) 0.0186(8) 0.0355(10) -0.0085(7) -0.0038(7) 0.0042(7)
N2 0.0191(9) 0.0225(10) 0.0159(9) -0.0021(8) 0.0000(7) -0.0036(7)
N4 0.0165(9) 0.0168(9) 0.0140(9) -0.0044(7) -0.0019(7) -0.0006(7)
N1 0.0165(9) 0.0176(9) 0.0177(9) -0.0040(7) -0.0018(7) -0.0006(7)
O1 0.0289(9) 0.0278(9) 0.0272(9) -0.0142(7) 0.0073(7) -0.0029(7)
N6 0.0153(9) 0.0205(9) 0.0146(9) -0.0051(7) -0.0033(7) -0.0031(7)
N7 0.0183(9) 0.0176(9) 0.0176(9) -0.0036(8) -0.0037(8) -0.0006(7)
N3 0.0195(9) 0.0223(10) 0.0184(10) -0.0040(8) -0.0015(7) -0.0041(7)
O5 0.0321(10) 0.0384(10) 0.0375(11) -0.0103(8) 0.0118(8) 0.0099(8)
N8 0.0140(9) 0.0209(10) 0.0222(10) -0.0036(8) -0.0019(7) 0.0014(7)
C4 0.0160(10) 0.0144(10) 0.0174(11) -0.0068(9) 0.0004(8) 0.0001(8)
C3 0.0167(10) 0.0131(10) 0.0144(10) -0.0052(8) -0.0022(8) 0.0022(8)
C1 0.0164(11) 0.0172(11) 0.0189(11) -0.0028(9) -0.0037(8) -0.0004(8)
C2 0.0162(10) 0.0136(10) 0.0151(11) -0.0034(8) -0.0021(8) 0.0014(8)
C5 0.0197(11) 0.0191(11) 0.0112(10) -0.0039(9) 0.0004(8) -0.0009(8)

loop_
_atom_type_symbol
_atom_type_description
_atom_type_scat_dispersion_real
_atom_type_scat_dispersion_imag
_atom_type_scat_source
C C 0.0033 0.0016 'International Tables Vol C Tables 4.2.6.8 and 6.1.1.4'
H H 0.0000 0.0000 'International Tables Vol C Tables 4.2.6.8 and 6.1.1.4'
N N 0.0061 0.0033 'International Tables Vol C Tables 4.2.6.8 and 6.1.1.4'
O O 0.0106 0.0060 'International Tables Vol C Tables 4.2.6.8 and 6.1.1.4'

loop_
_geom_angle_atom_site_label_1
_geom_angle_atom_site_label_2
_geom_angle_atom_site_label_3
_geom_angle
_geom_angle_site_symmetry_1
_geom_angle_site_symmetry_3
_geom_angle_publ_flag
C8 N13 C9 101.38(16) . . ?
C9 N14 N15 101.55(16) . . ?
N14 N15 H15 124.9 . . ?
C8 N15 N14 110.18(16) . . ?
C8 N15 H15 124.9 . . ?
O10 N17 O9 127.19(18) . . ?
O10 N17 C10 116.03(17) . . ?
O9 N17 C10 116.73(17) . . ?
O7 N16 C10 113.84(17) . . ?
O8 N16 O7 127.90(19) . . ?
O8 N16 C10 118.24(18) . . ?
N13 C9 C10 124.10(18) . . ?
N14 C9 N13 116.24(18) . . ?
N14 C9 C10 119.07(18) . . ?
C6 N10 C7 102.56(17) . . ?
N12 N11 H11 124.6 . . ?
C6 N11 H11 124.6 . . ?
C6 N11 N12 110.82(17) . . ?
O11 N18 O12 127.82(19) . . ?
O11 N18 C10 117.39(17) . . ?
O12 N18 C10 114.76(17) . . ?
C7 N12 N11 101.59(16) . . ?
N10 C7 C8 122.09(18) . . ?
N12 C7 N10 114.92(17) . . ?
N12 C7 C8 122.99(18) . . ?
N13 C8 N15 110.64(17) . . ?
N13 C8 C7 127.05(17) . . ?
N15 C8 C7 122.30(17) . . ?
N10 C6 H6 124.9 . . ?
N11 C6 N10 110.11(19) . . ?
N11 C6 H6 124.9 . . ?
N17 C10 N18 105.70(15) . . ?
N16 C10 N17 106.06(15) . . ?
N16 C10 N18 108.92(16) . . ?
C9 C10 N17 116.90(17) . . ?
C9 C10 N16 109.56(16) . . ?
C9 C10 N18 109.41(17) . . ?
C4 N5 N6 100.92(16) . . ?
O6 N9 C5 114.02(17) . . ?
O5 N9 O6 127.90(19) . . ?
O5 N9 C5 118.07(18) . . ?
N3 N2 H2 124.8 . . ?
C1 N2 H2 124.8 . . ?
C1 N2 N3 110.38(17) . . ?
C3 N4 C4 101.19(17) . . ?
C1 N1 C2 101.83(18) . . ?
N5 N6 H6A 124.7 . . ?
C3 N6 N5 110.50(16) . . ?
C3 N6 H6A 124.7 . . ?
O2 N7 C5 116.26(17) . . ?
O1 N7 O2 128.03(18) . . ?
O1 N7 C5 115.69(16) . . ?
C2 N3 N2 101.64(16) . . ?
O3 N8 O4 127.44(18) . . ?
O3 N8 C5 117.89(17) . . ?
O4 N8 C5 114.66(17) . . ?
N5 C4 N4 116.60(17) . . ?
N5 C4 C5 122.41(18) . . ?
N4 C4 C5 120.79(18) . . ?
N4 C3 N6 110.77(17) . . ?
N4 C3 C2 126.01(18) . . ?
N6 C3 C2 123.22(18) . . ?
N2 C1 N1 110.79(18) . . ?
N2 C1 H1 124.6 . . ?
N1 C1 H1 124.6 . . ?
N1 C2 C3 122.38(18) . . ?
N3 C2 N1 115.36(18) . . ?
N3 C2 C3 122.26(18) . . ?
N9 C5 N7 106.47(15) . . ?
N9 C5 N8 108.40(16) . . ?
N8 C5 N7 105.68(16) . . ?
C4 C5 N9 112.84(17) . . ?
C4 C5 N7 114.84(17) . . ?
C4 C5 N8 108.23(15) . . ?

loop_
_geom_bond_atom_site_label_1
_geom_bond_atom_site_label_2
_geom_bond_distance
_geom_bond_site_symmetry_2
_geom_bond_publ_flag
O7 N16 1.217(2) . ?
N13 C9 1.352(3) . ?
N13 C8 1.329(3) . ?
O11 N18 1.210(2) . ?
O10 N17 1.213(2) . ?
N14 N15 1.347(2) . ?
N14 C9 1.326(3) . ?
N15 H15 0.8600 . ?
N15 C8 1.341(2) . ?
O12 N18 1.211(2) . ?
O9 N17 1.214(2) . ?
N17 C10 1.528(3) . ?
N16 O8 1.210(2) . ?
N16 C10 1.525(3) . ?
C9 C10 1.483(3) . ?
N10 C7 1.362(3) . ?
N10 C6 1.329(3) . ?
N11 H11 0.8600 . ?
N11 N12 1.361(2) . ?
N11 C6 1.324(3) . ?
N18 C10 1.547(3) . ?
N12 C7 1.325(3) . ?
C7 C8 1.456(3) . ?
C6 H6 0.9300 . ?
O6 N9 1.215(2) . ?
O3 N8 1.214(2) . ?
N5 N6 1.353(2) . ?
N5 C4 1.325(3) . ?
O2 N7 1.217(2) . ?
N9 O5 1.212(2) . ?
N9 C5 1.525(3) . ?
O4 N8 1.217(2) . ?
N2 H2 0.8600 . ?
N2 N3 1.361(2) . ?
N2 C1 1.321(3) . ?
N4 C4 1.355(3) . ?
N4 C3 1.327(3) . ?
N1 C1 1.328(3) . ?
N1 C2 1.362(3) . ?
O1 N7 1.210(2) . ?
N6 H6A 0.8600 . ?
N6 C3 1.335(3) . ?
N7 C5 1.537(3) . ?
N3 C2 1.320(3) . ?
N8 C5 1.537(3) . ?
C4 C5 1.490(3) . ?
C3 C2 1.467(3) . ?
C1 H1 0.9300 . ?

loop_
_geom_torsion_atom_site_label_1
_geom_torsion_atom_site_label_2
_geom_torsion_atom_site_label_3
_geom_torsion_atom_site_label_4
_geom_torsion
_geom_torsion_site_symmetry_1
_geom_torsion_site_symmetry_2
_geom_torsion_site_symmetry_3
_geom_torsion_site_symmetry_4
_geom_torsion_publ_flag
O7 N16 C10 N17 -56.3(2) . . . . ?
O7 N16 C10 C9 70.7(2) . . . . ?
O7 N16 C10 N18 -169.62(16) . . . . ?
N13 C9 C10 N17 -59.9(3) . . . . ?
N13 C9 C10 N16 179.46(17) . . . . ?
N13 C9 C10 N18 60.1(2) . . . . ?
O11 N18 C10 N17 -8.4(2) . . . . ?
O11 N18 C10 N16 105.23(19) . . . . ?
O11 N18 C10 C9 -135.03(19) . . . . ?
O10 N17 C10 N16 153.81(19) . . . . ?
O10 N17 C10 C9 31.3(3) . . . . ?
O10 N17 C10 N18 -90.6(2) . . . . ?
N14 N15 C8 N13 0.0(2) . . . . ?
N14 N15 C8 C7 179.97(18) . . . . ?
N14 C9 C10 N17 129.3(2) . . . . ?
N14 C9 C10 N16 8.7(3) . . . . ?
N14 C9 C10 N18 -110.7(2) . . . . ?
N15 N14 C9 N13 0.8(2) . . . . ?
N15 N14 C9 C10 172.29(18) . . . . ?
O12 N18 C10 N17 169.66(16) . . . . ?
O12 N18 C10 N16 -76.8(2) . . . . ?
O12 N18 C10 C9 43.0(2) . . . . ?
O9 N17 C10 N16 -28.7(2) . . . . ?
O9 N17 C10 C9 -151.12(19) . . . . ?
O9 N17 C10 N18 86.9(2) . . . . ?
C9 N13 C8 N15 0.5(2) . . . . ?
C9 N13 C8 C7 -179.5(2) . . . . ?
C9 N14 N15 C8 -0.4(2) . . . . ?
N10 C7 C8 N13 164.1(2) . . . . ?
N10 C7 C8 N15 -16.0(3) . . . . ?
O8 N16 C10 N17 124.94(19) . . . . ?
O8 N16 C10 C9 -108.1(2) . . . . ?
O8 N16 C10 N18 11.6(2) . . . . ?
N11 N12 C7 N10 0.1(2) . . . . ?
N11 N12 C7 C8 179.12(18) . . . . ?
N12 N11 C6 N10 0.1(2) . . . . ?
N12 C7 C8 N13 -14.9(3) . . . . ?
N12 C7 C8 N15 165.08(19) . . . . ?
C7 N10 C6 N11 0.0(2) . . . . ?
C8 N13 C9 N14 -0.8(2) . . . . ?
C8 N13 C9 C10 -171.84(19) . . . . ?
C6 N10 C7 N12 0.0(2) . . . . ?
C6 N10 C7 C8 -179.08(18) . . . . ?
C6 N11 N12 C7 -0.1(2) . . . . ?
O6 N9 C5 N7 62.0(2) . . . . ?
O6 N9 C5 N8 175.27(17) . . . . ?
O6 N9 C5 C4 -64.9(2) . . . . ?
O3 N8 C5 N9 -107.2(2) . . . . ?
O3 N8 C5 N7 6.6(2) . . . . ?
O3 N8 C5 C4 130.09(19) . . . . ?
N5 N6 C3 N4 -0.3(2) . . . . ?
N5 N6 C3 C2 179.42(17) . . . . ?
N5 C4 C5 N9 15.0(3) . . . . ?
N5 C4 C5 N7 -107.3(2) . . . . ?
N5 C4 C5 N8 134.9(2) . . . . ?
O2 N7 C5 N9 25.5(2) . . . . ?
O2 N7 C5 N8 -89.69(19) . . . . ?
O2 N7 C5 C4 151.11(17) . . . . ?
O4 N8 C5 N9 73.8(2) . . . . ?
O4 N8 C5 N7 -172.35(16) . . . . ?
O4 N8 C5 C4 -48.9(2) . . . . ?
N2 N3 C2 N1 0.0(2) . . . . ?
N2 N3 C2 C3 179.95(17) . . . . ?
N4 C4 C5 N9 -159.76(18) . . . . ?
N4 C4 C5 N7 78.0(2) . . . . ?
N4 C4 C5 N8 -39.8(2) . . . . ?
N4 C3 C2 N1 165.30(19) . . . . ?
N4 C3 C2 N3 -14.7(3) . . . . ?
O1 N7 C5 N9 -156.02(16) . . . . ?
O1 N7 C5 N8 88.84(19) . . . . ?
O1 N7 C5 C4 -30.4(2) . . . . ?
N6 N5 C4 N4 -0.5(2) . . . . ?
N6 N5 C4 C5 -175.47(17) . . . . ?
N6 C3 C2 N1 -14.3(3) . . . . ?
N6 C3 C2 N3 165.7(2) . . . . ?
N3 N2 C1 N1 0.0(2) . . . . ?
O5 N9 C5 N7 -117.5(2) . . . . ?
O5 N9 C5 N8 -4.2(2) . . . . ?
O5 N9 C5 C4 115.6(2) . . . . ?
C4 N5 N6 C3 0.5(2) . . . . ?
C4 N4 C3 N6 -0.1(2) . . . . ?
C4 N4 C3 C2 -179.74(19) . . . . ?
C3 N4 C4 N5 0.4(2) . . . . ?
C3 N4 C4 C5 175.42(18) . . . . ?
C1 N2 N3 C2 0.0(2) . . . . ?
C1 N1 C2 N3 0.0(2) . . . . ?
C1 N1 C2 C3 -179.97(18) . . . . ?
C2 N1 C1 N2 0.0(2) . . . . ?
